data_7024552
loop_
_publ_author_name
'Kumar, Mukesh'
'Papish, Elizabeth T.'
'Zeller, Matthias'
'Hunter, Allen D.'

_publ_section_title
;
 New alkylzinc complexes with bulky tris(triazolyl)borate ligands:
 surprising water stability and reactivity.
;
_journal_issue 1
_journal_name_full 'Dalton transactions (Cambridge, England : 2003)'
_journal_page_first 59
_journal_page_last 61
_journal_paper_doi 10.1039/b918328k
_journal_volume 39
_journal_year 2010
_chemical_formula_sum 'C54 H50 B2 N18 Zn'
_chemical_formula_weight 1038.11
_chemical_name_systematic
;
?
;
_space_group_IT_number 167
_symmetry_cell_setting rhombohedral
_symmetry_space_group_name_Hall '-R 3 2"c'
_symmetry_space_group_name_H-M 'R -3 c :H'
_atom_sites_solution_hydrogens geom
_atom_sites_solution_primary direct
_atom_sites_solution_secondary difmap
_audit_creation_method SHELXL-97
_cell_angle_alpha 90.00
_cell_angle_beta 90.00
_cell_angle_gamma 120.00
_cell_formula_units_Z 6
_cell_length_a 13.9305(3)
_cell_length_b 13.9305(3)
_cell_length_c 43.3326(18)
_cell_measurement_reflns_used 6575
_cell_measurement_temperature 100(2)
_cell_measurement_theta_max 31.11
_cell_measurement_theta_min 2.53
_cell_volume 7282.5(4)
_computing_cell_refinement 'SAINT+ 6.45 (Bruker, 2003)'
_computing_data_collection 'SMART 5.630 (Bruker, 1997-2002)'
_computing_data_reduction 'SAINT+ 6.45'
_computing_molecular_graphics 'SHELXTL 6.14'
_computing_publication_material 'SHELXTL 6.14'
_computing_structure_refinement 'SHELXTL 6.14'
_computing_structure_solution 'SHELXTL 6.14 (Bruker, 2000-2003)'
_diffrn_ambient_temperature 100(2)
_diffrn_measured_fraction_theta_full 1.000
_diffrn_measured_fraction_theta_max 1.000
_diffrn_measurement_device_type 'Bruker AXS SMART APEX CCD diffractometer'
_diffrn_measurement_method '\w scans'
_diffrn_radiation_monochromator graphite
_diffrn_radiation_source 'fine-focus sealed tube'
_diffrn_radiation_type MoK\a
_diffrn_radiation_wavelength 0.71073
_diffrn_reflns_av_R_equivalents 0.0219
_diffrn_reflns_av_sigmaI/netI 0.0132
_diffrn_reflns_limit_h_max 18
_diffrn_reflns_limit_h_min -18
_diffrn_reflns_limit_k_max 17
_diffrn_reflns_limit_k_min -18
_diffrn_reflns_limit_l_max 43
_diffrn_reflns_limit_l_min -57
_diffrn_reflns_number 13581
_diffrn_reflns_theta_full 28.27
_diffrn_reflns_theta_max 28.27
_diffrn_reflns_theta_min 1.93
_diffrn_standards_number 0
_exptl_absorpt_coefficient_mu 0.567
_exptl_absorpt_correction_T_max 0.868
_exptl_absorpt_correction_T_min 0.776
_exptl_absorpt_correction_type multi-scan
_exptl_absorpt_process_details 'SADABS (Sheldrick, 2007)'
_exptl_crystal_colour colourless
_exptl_crystal_density_diffrn 1.420
_exptl_crystal_density_method 'not measured'
_exptl_crystal_description block
_exptl_crystal_F_000 3240
_exptl_crystal_size_max 0.45
_exptl_crystal_size_mid 0.43
_exptl_crystal_size_min 0.25
_refine_diff_density_max 0.377
_refine_diff_density_min -0.332
_refine_diff_density_rms 0.052
_refine_ls_extinction_method none
_refine_ls_goodness_of_fit_ref 1.060
_refine_ls_hydrogen_treatment constr
_refine_ls_matrix_type full
_refine_ls_number_parameters 115
_refine_ls_number_reflns 2017
_refine_ls_number_restraints 0
_refine_ls_restrained_S_all 1.060
_refine_ls_R_factor_all 0.0331
_refine_ls_R_factor_gt 0.0297
_refine_ls_shift/su_max 0.000
_refine_ls_shift/su_mean 0.000
_refine_ls_structure_factor_coef Fsqd
_refine_ls_weighting_details 'calc w=1/[\s^2^(Fo^2^)+(0.0476P)^2^+9.8081P] where P=(Fo^2^+2Fc^2^)/3'
_refine_ls_weighting_scheme calc
_refine_ls_wR_factor_gt 0.0806
_refine_ls_wR_factor_ref 0.0834
_reflns_number_gt 1841
_reflns_number_total 2017
_reflns_threshold_expression I>2\s(I)
_cod_data_source_file b918328k.txt
_cod_data_source_block 08mz435_0m
_cod_depositor_comments
;
The following automatic conversions were performed:

'_symmetry_cell_setting' value 'Rhombohedral' changed to
'rhombohedral' according to
/home/saulius/struct/CIF-dictionaries/cif_core.dic dictionary named
'cif_core.dic' version 2.4.2 from 2011-04-26.

Automatic conversion script
Id: cif_fix_values 1891 2012-01-12 08:04:46Z andrius 
;
_cod_original_sg_symbol_H-M R-3c
_cod_database_code 7024552

loop_
_symmetry_equiv_pos_as_xyz
'x, y, z'
'-y, x-y, z'
'-x+y, -x, z'
'y, x, -z+1/2'
'x-y, -y, -z+1/2'
'-x, -x+y, -z+1/2'
'x+2/3, y+1/3, z+1/3'
'-y+2/3, x-y+1/3, z+1/3'
'-x+y+2/3, -x+1/3, z+1/3'
'y+2/3, x+1/3, -z+5/6'
'x-y+2/3, -y+1/3, -z+5/6'
'-x+2/3, -x+y+1/3, -z+5/6'
'x+1/3, y+2/3, z+2/3'
'-y+1/3, x-y+2/3, z+2/3'
'-x+y+1/3, -x+2/3, z+2/3'
'y+1/3, x+2/3, -z+7/6'
'x-y+1/3, -y+2/3, -z+7/6'
'-x+1/3, -x+y+2/3, -z+7/6'
'-x, -y, -z'
'y, -x+y, -z'
'x-y, x, -z'
'-y, -x, z-1/2'
'-x+y, y, z-1/2'
'x, x-y, z-1/2'
'-x+2/3, -y+1/3, -z+1/3'
'y+2/3, -x+y+1/3, -z+1/3'
'x-y+2/3, x+1/3, -z+1/3'
'-y+2/3, -x+1/3, z-1/6'
'-x+y+2/3, y+1/3, z-1/6'
'x+2/3, x-y+1/3, z-1/6'
'-x+1/3, -y+2/3, -z+2/3'
'y+1/3, -x+y+2/3, -z+2/3'
'x-y+1/3, x+2/3, -z+2/3'
'-y+1/3, -x+2/3, z+1/6'
'-x+y+1/3, y+2/3, z+1/6'
'x+1/3, x-y+2/3, z+1/6'

loop_
_atom_site_label
_atom_site_type_symbol
_atom_site_fract_x
_atom_site_fract_y
_atom_site_fract_z
_atom_site_U_iso_or_equiv
_atom_site_adp_type
_atom_site_occupancy
_atom_site_symmetry_multiplicity
_atom_site_calc_flag
_atom_site_refinement_flags
B1 B 0.6667 0.3333 0.01090(5) 0.0154(4) Uani 1 3 d S
H1 H 0.6667 0.3333 -0.0122 0.018 Uiso 1 3 calc SR
C1 C 0.67957(11) 0.54025(11) -0.02425(3) 0.0215(3) Uani 1 1 d .
H1A H 0.6539 0.5896 -0.0320 0.032 Uiso 1 1 calc R
H1B H 0.6505 0.4743 -0.0374 0.032 Uiso 1 1 calc R
H1C H 0.7608 0.5792 -0.0245 0.032 Uiso 1 1 calc R
C2 C 0.63940(10) 0.50633(10) 0.00793(3) 0.0171(2) Uani 1 1 d .
C3 C 0.58074(10) 0.50174(10) 0.05319(3) 0.0161(2) Uani 1 1 d .
C4 C 0.53414(10) 0.53209(10) 0.07955(3) 0.0171(2) Uani 1 1 d .
C5 C 0.53737(11) 0.63406(11) 0.07831(3) 0.0222(3) Uani 1 1 d .
H5 H 0.5669 0.6799 0.0606 0.027 Uiso 1 1 calc R
C6 C 0.49770(12) 0.66882(12) 0.10274(3) 0.0271(3) Uani 1 1 d .
H6 H 0.5007 0.7384 0.1018 0.033 Uiso 1 1 calc R
C7 C 0.45374(12) 0.60190(12) 0.12856(3) 0.0255(3) Uani 1 1 d .
H7 H 0.4278 0.6263 0.1454 0.031 Uiso 1 1 calc R
C8 C 0.44754(11) 0.49926(12) 0.12977(3) 0.0221(3) Uani 1 1 d .
H8 H 0.4161 0.4529 0.1473 0.027 Uiso 1 1 calc R
C9 C 0.48735(10) 0.46425(11) 0.10531(3) 0.0190(3) Uani 1 1 d .
H9 H 0.4826 0.3939 0.1062 0.023 Uiso 1 1 calc R
N1 N 0.60561(8) 0.41998(8) 0.05278(2) 0.0152(2) Uani 1 1 d .
N2 N 0.64177(8) 0.42309(9) 0.02291(2) 0.0152(2) Uani 1 1 d .
N3 N 0.60088(9) 0.55679(9) 0.02598(2) 0.0182(2) Uani 1 1 d .
Zn1 Zn 0.6667 0.3333 0.0833 0.01391(11) Uani 1 6 d S

loop_
_atom_site_aniso_label
_atom_site_aniso_U_11
_atom_site_aniso_U_22
_atom_site_aniso_U_33
_atom_site_aniso_U_23
_atom_site_aniso_U_13
_atom_site_aniso_U_12
B1 0.0158(6) 0.0158(6) 0.0145(10) 0.000 0.000 0.0079(3)
C1 0.0248(6) 0.0222(6) 0.0188(6) 0.0038(5) 0.0013(5) 0.0129(5)
C2 0.0152(5) 0.0164(5) 0.0190(6) 0.0004(4) -0.0027(4) 0.0075(4)
C3 0.0137(5) 0.0149(5) 0.0196(6) -0.0011(4) -0.0024(4) 0.0069(4)
C4 0.0144(5) 0.0178(6) 0.0204(6) -0.0037(4) -0.0031(4) 0.0090(5)
C5 0.0224(6) 0.0199(6) 0.0266(6) -0.0005(5) -0.0003(5) 0.0123(5)
C6 0.0268(7) 0.0226(6) 0.0368(8) -0.0056(6) 0.0003(6) 0.0161(6)
C7 0.0206(6) 0.0287(7) 0.0293(7) -0.0100(5) 0.0001(5) 0.0139(6)
C8 0.0167(6) 0.0268(7) 0.0221(6) -0.0034(5) -0.0004(5) 0.0103(5)
C9 0.0166(5) 0.0194(6) 0.0220(6) -0.0023(5) -0.0023(5) 0.0099(5)
N1 0.0147(5) 0.0157(5) 0.0148(5) -0.0016(4) 0.0001(4) 0.0073(4)
N2 0.0154(5) 0.0158(5) 0.0143(5) 0.0002(4) -0.0003(4) 0.0076(4)
N3 0.0174(5) 0.0179(5) 0.0198(5) -0.0001(4) -0.0017(4) 0.0093(4)
Zn1 0.01379(13) 0.01379(13) 0.01417(17) 0.000 0.000 0.00689(7)

loop_
_atom_type_symbol
_atom_type_description
_atom_type_scat_dispersion_real
_atom_type_scat_dispersion_imag
_atom_type_scat_source
C C 0.0033 0.0016 'International Tables Vol C Tables 4.2.6.8 and 6.1.1.4'
H H 0.0000 0.0000 'International Tables Vol C Tables 4.2.6.8 and 6.1.1.4'
B B 0.0013 0.0007 'International Tables Vol C Tables 4.2.6.8 and 6.1.1.4'
N N 0.0061 0.0033 'International Tables Vol C Tables 4.2.6.8 and 6.1.1.4'
Zn Zn 0.2839 1.4301 'International Tables Vol C Tables 4.2.6.8 and 6.1.1.4'

loop_
_geom_angle_atom_site_label_1
_geom_angle_atom_site_label_2
_geom_angle_atom_site_label_3
_geom_angle
_geom_angle_site_symmetry_1
_geom_angle_site_symmetry_3
N2 B1 N2 109.25(9) 2_655 3_665
N2 B1 N2 109.26(9) 2_655 .
N2 B1 N2 109.26(9) 3_665 .
N2 B1 H1 109.7 2_655 .
N2 B1 H1 109.7 3_665 .
N2 B1 H1 109.7 . .
C2 C1 H1A 109.5 . .
C2 C1 H1B 109.5 . .
H1A C1 H1B 109.5 . .
C2 C1 H1C 109.5 . .
H1A C1 H1C 109.5 . .
H1B C1 H1C 109.5 . .
N3 C2 N2 111.24(11) . .
N3 C2 C1 124.73(11) . .
N2 C2 C1 123.98(11) . .
N1 C3 N3 113.49(11) . .
N1 C3 C4 126.05(11) . .
N3 C3 C4 120.45(11) . .
C9 C4 C5 119.03(12) . .
C9 C4 C3 123.25(11) . .
C5 C4 C3 117.72(11) . .
C6 C5 C4 120.53(13) . .
C6 C5 H5 119.7 . .
C4 C5 H5 119.7 . .
C7 C6 C5 119.97(13) . .
C7 C6 H6 120.0 . .
C5 C6 H6 120.0 . .
C6 C7 C8 120.07(12) . .
C6 C7 H7 120.0 . .
C8 C7 H7 120.0 . .
C7 C8 C9 120.07(13) . .
C7 C8 H8 120.0 . .
C9 C8 H8 120.0 . .
C8 C9 C4 120.29(12) . .
C8 C9 H9 119.9 . .
C4 C9 H9 119.9 . .
C3 N1 N2 103.29(10) . .
C3 N1 Zn1 141.30(8) . .
N2 N1 Zn1 109.98(7) . .
C2 N2 N1 108.29(10) . .
C2 N2 B1 130.37(12) . .
N1 N2 B1 121.07(11) . .
C2 N3 C3 103.67(10) . .
N1 Zn1 N1 88.29(4) 17_554 18_654
N1 Zn1 N1 88.29(4) 17_554 16_544
N1 Zn1 N1 88.29(4) 18_654 16_544
N1 Zn1 N1 98.47(5) 17_554 .
N1 Zn1 N1 85.72(5) 18_654 .
N1 Zn1 N1 170.82(5) 16_544 .
N1 Zn1 N1 85.72(5) 17_554 2_655
N1 Zn1 N1 170.82(5) 18_654 2_655
N1 Zn1 N1 98.47(5) 16_544 2_655
N1 Zn1 N1 88.28(4) . 2_655
N1 Zn1 N1 170.81(5) 17_554 3_665
N1 Zn1 N1 98.47(5) 18_654 3_665
N1 Zn1 N1 85.72(5) 16_544 3_665
N1 Zn1 N1 88.28(4) . 3_665
N1 Zn1 N1 88.27(4) 2_655 3_665

loop_
_geom_bond_atom_site_label_1
_geom_bond_atom_site_label_2
_geom_bond_distance
_geom_bond_site_symmetry_2
B1 N2 1.5454(13) 2_655
B1 N2 1.5454(13) 3_665
B1 N2 1.5455(13) .
B1 H1 1.0000 .
C1 C2 1.4887(17) .
C1 H1A 0.9800 .
C1 H1B 0.9800 .
C1 H1C 0.9800 .
C2 N3 1.3306(16) .
C2 N2 1.3438(15) .
C3 N1 1.3462(16) .
C3 N3 1.3573(16) .
C3 C4 1.4763(16) .
C4 C9 1.3955(18) .
C4 C5 1.3996(18) .
C5 C6 1.3888(19) .
C5 H5 0.9500 .
C6 C7 1.387(2) .
C6 H6 0.9500 .
C7 C8 1.390(2) .
C7 H7 0.9500 .
C8 C9 1.3925(17) .
C8 H8 0.9500 .
C9 H9 0.9500 .
N1 N2 1.3817(13) .
N1 Zn1 2.2270(10) .
Zn1 N1 2.2268(10) 17_554
Zn1 N1 2.2268(10) 18_654
Zn1 N1 2.2269(10) 16_544
Zn1 N1 2.2271(10) 2_655
Zn1 N1 2.2272(10) 3_665

loop_
_geom_torsion_atom_site_label_1
_geom_torsion_atom_site_label_2
_geom_torsion_atom_site_label_3
_geom_torsion_atom_site_label_4
_geom_torsion
_geom_torsion_site_symmetry_1
_geom_torsion_site_symmetry_4
N1 C3 C4 C9 -14.57(19) . .
N3 C3 C4 C9 164.33(12) . .
N1 C3 C4 C5 165.59(12) . .
N3 C3 C4 C5 -15.51(17) . .
C9 C4 C5 C6 1.94(19) . .
C3 C4 C5 C6 -178.21(12) . .
C4 C5 C6 C7 -0.4(2) . .
C5 C6 C7 C8 -1.1(2) . .
C6 C7 C8 C9 1.2(2) . .
C7 C8 C9 C4 0.33(19) . .
C5 C4 C9 C8 -1.89(19) . .
C3 C4 C9 C8 178.27(11) . .
N3 C3 N1 N2 -1.25(13) . .
C4 C3 N1 N2 177.72(11) . .
N3 C3 N1 Zn1 147.66(10) . .
C4 C3 N1 Zn1 -33.4(2) . .
N3 C2 N2 N1 -1.65(14) . .
C1 C2 N2 N1 175.83(11) . .
N3 C2 N2 B1 172.21(9) . .
C1 C2 N2 B1 -10.31(19) . .
C3 N1 N2 C2 1.69(12) . .
Zn1 N1 N2 C2 -158.21(8) . .
C3 N1 N2 B1 -172.85(9) . .
Zn1 N1 N2 B1 27.25(11) . .
N2 B1 N2 C2 -132.37(15) 2_655 .
N2 B1 N2 C2 108.15(18) 3_665 .
N2 B1 N2 N1 40.82(15) 2_655 .
N2 B1 N2 N1 -78.66(11) 3_665 .
N2 C2 N3 C3 0.84(13) . .
C1 C2 N3 C3 -176.62(12) . .
N1 C3 N3 C2 0.31(14) . .
C4 C3 N3 C2 -178.73(11) . .
C3 N1 Zn1 N1 68.86(13) . 17_554
N2 N1 Zn1 N1 -143.47(9) . 17_554
C3 N1 Zn1 N1 -18.77(11) . 18_654
N2 N1 Zn1 N1 128.90(9) . 18_654
C3 N1 Zn1 N1 154.28(14) . 2_655
N2 N1 Zn1 N1 -58.06(6) . 2_655
C3 N1 Zn1 N1 -117.40(15) . 3_665
N2 N1 Zn1 N1 30.27(6) . 3_665
